data_4035496
loop_
_publ_author_name
'Sun, Weiye'
'Gu, Haorui'
'Lin, Xufeng'

_publ_section_title
;
 Synthesis and Application of Hexamethyl-1,1'-spirobiindane-Based
 Phosphine-Oxazoline Ligands in Ni-Catalyzed Asymmetric Arylation of
 Cyclic Aldimines.
;
_journal_issue 7
_journal_name_full 'The Journal of organic chemistry'
_journal_page_first 4034
_journal_page_last 4043
_journal_paper_doi 10.1021/acs.joc.8b00422
_journal_volume 83
_journal_year 2018
_chemical_absolute_configuration rmad
_chemical_formula_moiety '2(C50 H48 N O P), C6 H14 O'
_chemical_formula_sum 'C106 H110 N2 O3 P2'
_chemical_formula_weight 1521.89
_space_group_crystal_system monoclinic
_space_group_IT_number 4
_space_group_name_Hall 'P 2yb'
_space_group_name_H-M_alt 'P 1 21 1'
_atom_sites_solution_hydrogens geom
_atom_sites_solution_primary direct
_audit_creation_date 2017-10-13
_audit_creation_method
;
Olex2 1.2
(compiled 2017.03.28 svn.r3405 for OlexSys, GUI svn.r5381)
;
_cell_angle_alpha 90
_cell_angle_beta 110.631(3)
_cell_angle_gamma 90
_cell_formula_units_Z 1
_cell_length_a 11.6873(3)
_cell_length_b 15.3134(3)
_cell_length_c 14.6013(4)
_cell_measurement_reflns_used 18390
_cell_measurement_temperature 293(2)
_cell_measurement_theta_max 66.6609
_cell_measurement_theta_min 3.2314
_cell_volume 2445.64(11)
_computing_cell_refinement
;
CrysAlisPro, Agilent Technologies,
Version 1.171.35.11 (release 16-05-2011 CrysAlis171 .NET)
(compiled May 16 2011,17:55:39)
;
_computing_data_collection
;
CrysAlisPro, Agilent Technologies,
Version 1.171.35.11 (release 16-05-2011 CrysAlis171 .NET)
(compiled May 16 2011,17:55:39)
;
_computing_data_reduction
;
CrysAlisPro, Agilent Technologies,
Version 1.171.35.11 (release 16-05-2011 CrysAlis171 .NET)
(compiled May 16 2011,17:55:39)
;
_computing_molecular_graphics 'Olex2 (Dolomanov et al., 2009)'
_computing_publication_material 'Olex2 (Dolomanov et al., 2009)'
_computing_structure_refinement 'ShelXL (Sheldrick, 2015)'
_computing_structure_solution 'ShelXS (Sheldrick, 2008)'
_diffrn_ambient_temperature 293.15
_diffrn_detector_area_resol_mean 10.3592
_diffrn_measured_fraction_theta_full 0.993
_diffrn_measured_fraction_theta_max 0.993
_diffrn_measurement_details
;
#__ type_ start__ end____ width___ exp.time_
  1 omega   14.00   96.00   1.0000    3.0000
omega____ theta____ kappa____ phi______ frames
    -       41.5636 -125.0000 -180.0000 82

#__ type_ start__ end____ width___ exp.time_
  2 omega   17.00  111.00   1.0000    3.0000
omega____ theta____ kappa____ phi______ frames
    -       41.5636   38.0000  -60.0000 94

#__ type_ start__ end____ width___ exp.time_
  3 omega   23.00  109.00   1.0000    3.0000
omega____ theta____ kappa____ phi______ frames
    -       41.5636   38.0000   30.0000 86

#__ type_ start__ end____ width___ exp.time_
  4 omega   68.00  106.00   1.0000    8.0000
omega____ theta____ kappa____ phi______ frames
    -       93.5000   45.0000    0.0000 38

#__ type_ start__ end____ width___ exp.time_
  5 omega   27.00   76.00   1.0000    8.0000
omega____ theta____ kappa____ phi______ frames
    -       93.5000  -45.0000  -30.0000 49

#__ type_ start__ end____ width___ exp.time_
  6 omega   94.00  177.00   1.0000    8.0000
omega____ theta____ kappa____ phi______ frames
    -       93.5000   15.0000 -150.0000 83

#__ type_ start__ end____ width___ exp.time_
  7 omega   68.00  166.00   1.0000    8.0000
omega____ theta____ kappa____ phi______ frames
    -       93.5000   45.0000   60.0000 98

#__ type_ start__ end____ width___ exp.time_
  8 omega   20.00  116.00   1.0000    8.0000
omega____ theta____ kappa____ phi______ frames
    -       93.5000  -77.0000 -180.0000 96

#__ type_ start__ end____ width___ exp.time_
  9 omega  140.00  172.00   1.0000    8.0000
omega____ theta____ kappa____ phi______ frames
    -       93.5000   77.0000    0.0000 32

#__ type_ start__ end____ width___ exp.time_
 10 omega   20.00   77.00   1.0000    8.0000
omega____ theta____ kappa____ phi______ frames
    -       93.5000  -45.0000   30.0000 57

#__ type_ start__ end____ width___ exp.time_
 11 omega    7.00  137.00   1.0000    8.0000
omega____ theta____ kappa____ phi______ frames
    -       93.5000    0.0000   30.0000 130

#__ type_ start__ end____ width___ exp.time_
 12 omega   37.00   63.00   1.0000    8.0000
omega____ theta____ kappa____ phi______ frames
    -       93.5000  -77.0000   90.0000 26

#__ type_ start__ end____ width___ exp.time_
 13 omega   84.00  111.00   1.0000    8.0000
omega____ theta____ kappa____ phi______ frames
    -       93.5000  -77.0000   90.0000 27

#__ type_ start__ end____ width___ exp.time_
 14 omega   67.00  107.00   1.0000    8.0000
omega____ theta____ kappa____ phi______ frames
    -       93.5000   77.0000    0.0000 40

#__ type_ start__ end____ width___ exp.time_
 15 omega   36.00   72.00   1.0000    8.0000
omega____ theta____ kappa____ phi______ frames
    -       93.5000  -45.0000 -150.0000 36

#__ type_ start__ end____ width___ exp.time_
 16 omega  121.00  168.00   1.0000    8.0000
omega____ theta____ kappa____ phi______ frames
    -       93.5000   45.0000    0.0000 47

#__ type_ start__ end____ width___ exp.time_
 17 omega   19.00   71.00   1.0000    8.0000
omega____ theta____ kappa____ phi______ frames
    -       93.5000  -45.0000   90.0000 52

#__ type_ start__ end____ width___ exp.time_
 18 omega  -99.00  -18.00   1.0000    3.0000
omega____ theta____ kappa____ phi______ frames
    -      -41.5636  125.0000  -60.0000 81

#__ type_ start__ end____ width___ exp.time_
 19 omega    8.00  120.00   1.0000    3.0000
omega____ theta____ kappa____ phi______ frames
    -       41.5636   77.0000  150.0000 112

#__ type_ start__ end____ width___ exp.time_
 20 omega    8.00  120.00   1.0000    3.0000
omega____ theta____ kappa____ phi______ frames
    -       41.5636   77.0000   60.0000 112

#__ type_ start__ end____ width___ exp.time_
 21 omega -161.00  -50.00   1.0000    8.0000
omega____ theta____ kappa____ phi______ frames
    -      -83.0000  -76.0000  158.0000 111

#__ type_ start__ end____ width___ exp.time_
 22 omega -162.00  -49.00   1.0000    8.0000
omega____ theta____ kappa____ phi______ frames
    -      -83.0000  -77.0000   90.0000 113

#__ type_ start__ end____ width___ exp.time_
 23 omega   63.00  168.00   1.0000    8.0000
omega____ theta____ kappa____ phi______ frames
    -       93.5000   63.0000 -137.0000 105

#__ type_ start__ end____ width___ exp.time_
 24 omega    8.00  131.00   1.0000    8.0000
omega____ theta____ kappa____ phi______ frames
    -       93.5000  -89.0000   71.0000 123

#__ type_ start__ end____ width___ exp.time_
 25 omega   63.00  168.00   1.0000    8.0000
omega____ theta____ kappa____ phi______ frames
    -       93.5000   63.0000  -85.0000 105

#__ type_ start__ end____ width___ exp.time_
 26 omega   60.00  172.00   1.0000    8.0000
omega____ theta____ kappa____ phi______ frames
    -       93.5000   77.0000  -60.0000 112

#__ type_ start__ end____ width___ exp.time_
 27 omega   66.00  168.00   1.0000    8.0000
omega____ theta____ kappa____ phi______ frames
    -       93.5000   45.0000  150.0000 102

#__ type_ start__ end____ width___ exp.time_
 28 omega    8.00  132.00   1.0000    8.0000
omega____ theta____ kappa____ phi______ frames
    -       93.5000  -91.0000  -65.0000 124

#__ type_ start__ end____ width___ exp.time_
 29 omega   19.00   77.00   1.0000    8.0000
omega____ theta____ kappa____ phi______ frames
    -       93.5000  -45.0000  -90.0000 58

#__ type_ start__ end____ width___ exp.time_
 30 omega    8.00  120.00   1.0000    3.0000
omega____ theta____ kappa____ phi______ frames
    -       41.5636   77.0000  -90.0000 112

#__ type_ start__ end____ width___ exp.time_
 31 omega    8.00  120.00   1.0000    3.0000
omega____ theta____ kappa____ phi______ frames
    -       41.5636   77.0000    0.0000 112

#__ type_ start__ end____ width___ exp.time_
 32 omega   11.00  116.00   1.0000    3.0000
omega____ theta____ kappa____ phi______ frames
    -       41.5636   63.0000 -137.0000 105

#__ type_ start__ end____ width___ exp.time_
 33 omega -162.00  -49.00   1.0000    8.0000
omega____ theta____ kappa____ phi______ frames
    -      -83.0000  -78.0000   22.0000 113
;
_diffrn_measurement_device_type 'Xcalibur, Atlas, Gemini ultra'
_diffrn_measurement_method '\w scans'
_diffrn_orient_matrix_UB_11 0.0796392000
_diffrn_orient_matrix_UB_12 -0.0665423000
_diffrn_orient_matrix_UB_13 0.0744498000
_diffrn_orient_matrix_UB_21 -0.1136126000
_diffrn_orient_matrix_UB_22 -0.0322111000
_diffrn_orient_matrix_UB_23 0.0202957000
_diffrn_orient_matrix_UB_31 -0.0239068000
_diffrn_orient_matrix_UB_32 -0.0682266000
_diffrn_orient_matrix_UB_33 -0.0822397000
_diffrn_radiation_monochromator mirror
_diffrn_radiation_type CuK\a
_diffrn_radiation_wavelength 1.54184
_diffrn_reflns_av_R_equivalents 0.0523
_diffrn_reflns_av_unetI/netI 0.0257
_diffrn_reflns_Laue_measured_fraction_full 0.993
_diffrn_reflns_Laue_measured_fraction_max 0.993
_diffrn_reflns_limit_h_max 13
_diffrn_reflns_limit_h_min -13
_diffrn_reflns_limit_k_max 18
_diffrn_reflns_limit_k_min -18
_diffrn_reflns_limit_l_max 17
_diffrn_reflns_limit_l_min -17
_diffrn_reflns_number 41724
_diffrn_reflns_point_group_measured_fraction_full 0.986
_diffrn_reflns_point_group_measured_fraction_max 0.986
_diffrn_reflns_theta_full 66.771
_diffrn_reflns_theta_max 66.771
_diffrn_reflns_theta_min 4.194
_diffrn_source 'Enhance Ultra (Cu) X-ray Source'
_exptl_absorpt_coefficient_mu 0.761
_exptl_absorpt_correction_T_max 1.00000
_exptl_absorpt_correction_T_min 0.34633
_exptl_absorpt_correction_type multi-scan
_exptl_absorpt_process_details
;
CrysAlisPro, Agilent Technologies,
Version 1.171.35.11 (release 16-05-2011 CrysAlis171 .NET)
(compiled May 16 2011,17:55:39)
Empirical absorption correction using spherical harmonics,
 implemented in SCALE3 ABSPACK scaling algorithm.
;
_exptl_crystal_colour colourless
_exptl_crystal_colour_primary colourless
_exptl_crystal_density_diffrn 1.033
_exptl_crystal_description block
_exptl_crystal_F_000 814
_exptl_crystal_size_max 0.48
_exptl_crystal_size_mid 0.46
_exptl_crystal_size_min 0.36
_refine_diff_density_max 0.447
_refine_diff_density_min -0.239
_refine_diff_density_rms 0.053
_refine_ls_abs_structure_details
;
 Flack x determined using 3374 quotients [(I+)-(I-)]/[(I+)+(I-)]
 (Parsons, Flack and Wagner, Acta Cryst. B69 (2013) 249-259).
;
_refine_ls_abs_structure_Flack -0.01(2)
_refine_ls_extinction_method none
_refine_ls_goodness_of_fit_ref 1.046
_refine_ls_hydrogen_treatment constr
_refine_ls_matrix_type full
_refine_ls_number_parameters 551
_refine_ls_number_reflns 8562
_refine_ls_number_restraints 4
_refine_ls_restrained_S_all 1.048
_refine_ls_R_factor_all 0.0637
_refine_ls_R_factor_gt 0.0585
_refine_ls_shift/su_max 0.063
_refine_ls_shift/su_mean 0.001
_refine_ls_structure_factor_coef Fsqd
_refine_ls_weighting_details 'w=1/[\s^2^(Fo^2^)+(0.1127P)^2^+0.2275P] where P=(Fo^2^+2Fc^2^)/3'
_refine_ls_weighting_scheme calc
_refine_ls_wR_factor_gt 0.1537
_refine_ls_wR_factor_ref 0.1623
_reflns_Friedel_coverage 0.908
_reflns_Friedel_fraction_full 0.979
_reflns_Friedel_fraction_max 0.978
_reflns_number_gt 7792
_reflns_number_total 8562
_reflns_threshold_expression 'I > 2\s(I)'
_cod_data_source_file jo8b00422_si_002.cif
_cod_data_source_block 171012_swy_l7
_cod_original_cell_volume 2445.63(10)
_cod_database_code 4035496
_shelx_shelxl_version_number 2016/6
_chemical_oxdiff_formula 'c h n o p'
_shelx_space_group_comment
;
The symmetry employed for this shelxl refinement is uniquely defined
by the following loop, which should always be used as a source of
symmetry information in preference to the above space-group names.
They are only intended as comments.
;
_shelx_estimated_absorpt_t_max 0.771
_shelx_estimated_absorpt_t_min 0.711
_reflns_odcompleteness_completeness 99.98
_reflns_odcompleteness_iscentric 1
_reflns_odcompleteness_theta 64.99
_olex2_refinement_description
;
1. Fixed Uiso
 At 1.2 times of:
  All C(H) groups, All C(H,H) groups
 At 1.5 times of:
  All C(H,H,H) groups
2. Restrained distances
 C56-C54 = C55-C54
 1.53 with sigma of 0.02
 C56-C55
 2.53 with sigma of 0.04
3. Others
 Fixed Sof: O2(0.5) C51(0.5) H51A(0.5) H51B(0.5) H51C(0.5) C52(0.5) H52(0.5)
 C53(0.5) H53A(0.5) H53B(0.5) H53C(0.5) C54(0.5) H54(0.5) C55(0.5) H55A(0.5)
 H55B(0.5) H55C(0.5) C56(0.5) H56A(0.5) H56B(0.5) H56C(0.5)
4.a Ternary CH refined with riding coordinates:
 C1(H1), C2(H2), C52(H52), C54(H54)
4.b Secondary CH2 refined with riding coordinates:
 C11(H11A,H11B), C13(H13A,H13B)
4.c Aromatic/amide H refined with riding coordinates:
 C5(H5), C7(H7), C18(H18), C20(H20), C22(H22), C23(H23), C24(H24), C25(H25),
 C26(H26), C28(H28), C29(H29), C30(H30), C31(H31), C32(H32), C40(H40), C41(H41),
  C42(H42), C43(H43), C44(H44), C46(H46), C47(H47), C48(H48), C49(H49), C50(H50)
4.d Idealised Me refined as rotating group:
 C33(H33A,H33B,H33C), C34(H34A,H34B,H34C), C35(H35A,H35B,H35C), C36(H36A,H36B,
 H36C), C37(H37A,H37B,H37C), C38(H38A,H38B,H38C), C51(H51A,H51B,H51C), C53(H53A,
 H53B,H53C), C55(H55A,H55B,H55C), C56(H56A,H56B,H56C)
;
_olex2_submission_special_instructions 'No special instructions were received'

loop_
_space_group_symop_operation_xyz
'x, y, z'
'-x, y+1/2, -z'

loop_
_atom_site_label
_atom_site_type_symbol
_atom_site_fract_x
_atom_site_fract_y
_atom_site_fract_z
_atom_site_U_iso_or_equiv
_atom_site_adp_type
_atom_site_occupancy
_atom_site_site_symmetry_order
_atom_site_calc_flag
_atom_site_refinement_flags_posn
_atom_site_refinement_flags_occupancy
P1 P 0.37353(8) 0.11227(6) 0.70560(7) 0.0570(3) Uani 1 1 d . .
O1 O -0.0252(2) 0.1621(2) 0.44960(19) 0.0680(7) Uani 1 1 d . .
N1 N 0.1150(3) 0.2669(2) 0.4604(2) 0.0562(7) Uani 1 1 d . .
C1 C 0.0574(3) 0.2483(3) 0.3556(3) 0.0574(8) Uani 1 1 d . .
H1 H 0.007965 0.298992 0.323969 0.069 Uiso 1 1 calc R .
C2 C -0.0299(3) 0.1705(3) 0.3505(3) 0.0579(8) Uani 1 1 d . .
H2 H 0.002972 0.117497 0.331423 0.069 Uiso 1 1 calc R .
C3 C 0.0626(3) 0.2187(2) 0.5047(3) 0.0524(7) Uani 1 1 d . .
C4 C 0.0777(3) 0.2187(2) 0.6097(2) 0.0512(7) Uani 1 1 d . .
C5 C -0.0087(3) 0.1710(3) 0.6349(3) 0.0647(9) Uani 1 1 d . .
H5 H -0.067551 0.139639 0.586114 0.078 Uiso 1 1 calc R .
C6 C -0.0110(4) 0.1680(4) 0.7291(3) 0.0765(11) Uani 1 1 d . .
C7 C 0.0767(4) 0.2153(4) 0.8007(3) 0.0763(11) Uani 1 1 d . .
H7 H 0.076285 0.216001 0.864241 0.092 Uiso 1 1 calc R .
C8 C 0.1650(3) 0.2617(3) 0.7782(3) 0.0603(8) Uani 1 1 d . .
C9 C 0.1693(3) 0.2637(2) 0.6840(2) 0.0498(7) Uani 1 1 d . .
C10 C 0.2772(3) 0.3194(2) 0.6820(3) 0.0505(7) Uani 1 1 d . .
C11 C 0.3506(3) 0.3323(3) 0.7922(3) 0.0608(9) Uani 1 1 d . .
H11A H 0.418375 0.291474 0.813498 0.073 Uiso 1 1 calc R .
H11B H 0.383381 0.391111 0.803987 0.073 Uiso 1 1 calc R .
C12 C 0.2642(4) 0.3165(3) 0.8499(3) 0.0700(10) Uani 1 1 d . .
C13 C 0.2362(3) 0.4075(2) 0.6272(3) 0.0593(8) Uani 1 1 d . .
H13A H 0.157852 0.400431 0.574879 0.071 Uiso 1 1 calc R .
H13B H 0.227557 0.451574 0.672050 0.071 Uiso 1 1 calc R .
C14 C 0.3340(4) 0.4359(2) 0.5848(3) 0.0617(9) Uani 1 1 d . .
C15 C 0.4009(3) 0.3518(2) 0.5856(3) 0.0527(8) Uani 1 1 d . .
C16 C 0.3649(3) 0.2841(2) 0.6339(2) 0.0463(7) Uani 1 1 d . .
C17 C 0.4223(3) 0.2025(2) 0.6435(2) 0.0483(7) Uani 1 1 d . .
C18 C 0.5157(3) 0.1921(2) 0.6062(3) 0.0533(7) Uani 1 1 d . .
H18 H 0.554684 0.138269 0.613194 0.064 Uiso 1 1 calc R .
C19 C 0.5532(3) 0.2589(3) 0.5589(3) 0.0577(8) Uani 1 1 d . .
C20 C 0.4942(3) 0.3387(2) 0.5487(3) 0.0581(8) Uani 1 1 d . .
H20 H 0.517311 0.384116 0.516697 0.070 Uiso 1 1 calc R .
C21 C 0.1454(4) 0.2286(3) 0.3039(3) 0.0663(10) Uani 1 1 d . .
C22 C 0.2673(4) 0.2131(3) 0.3530(3) 0.0678(9) Uani 1 1 d . .
H22 H 0.299390 0.219530 0.420616 0.081 Uiso 1 1 calc R .
C23 C 0.3435(5) 0.1879(4) 0.3032(5) 0.0924(15) Uani 1 1 d . .
H23 H 0.426188 0.178209 0.337521 0.111 Uiso 1 1 calc R .
C24 C 0.2981(7) 0.1773(5) 0.2051(6) 0.120(2) Uani 1 1 d . .
H24 H 0.348727 0.158395 0.172228 0.144 Uiso 1 1 calc R .
C25 C 0.1780(8) 0.1944(8) 0.1544(5) 0.153(4) Uani 1 1 d . .
H25 H 0.146682 0.187343 0.086814 0.183 Uiso 1 1 calc R .
C26 C 0.1018(6) 0.2224(7) 0.2036(4) 0.124(3) Uani 1 1 d . .
H26 H 0.020938 0.236973 0.168352 0.149 Uiso 1 1 calc R .
C27 C -0.1603(3) 0.1832(3) 0.2838(3) 0.0629(9) Uani 1 1 d . .
C28 C -0.2046(5) 0.1369(5) 0.1982(4) 0.0980(18) Uani 1 1 d . .
H28 H -0.154008 0.097171 0.182707 0.118 Uiso 1 1 calc R .
C29 C -0.3231(8) 0.1482(8) 0.1345(5) 0.147(4) Uani 1 1 d . .
H29 H -0.352331 0.116722 0.076456 0.177 Uiso 1 1 calc R .
C30 C -0.3959(6) 0.2058(9) 0.1579(7) 0.151(4) Uani 1 1 d . .
H30 H -0.476038 0.213678 0.115656 0.181 Uiso 1 1 calc R .
C31 C -0.3536(6) 0.2521(7) 0.2421(7) 0.136(3) Uani 1 1 d . .
H31 H -0.404680 0.292010 0.256549 0.164 Uiso 1 1 calc R .
C32 C -0.2345(4) 0.2407(4) 0.3074(4) 0.0901(15) Uani 1 1 d . .
H32 H -0.206239 0.271757 0.365893 0.108 Uiso 1 1 calc R .
C33 C -0.1060(6) 0.1145(6) 0.7524(5) 0.117(2) Uani 1 1 d . .
H33A H -0.085589 0.111893 0.822062 0.176 Uiso 1 1 calc GR .
H33B H -0.107956 0.056530 0.727010 0.176 Uiso 1 1 calc GR .
H33C H -0.184816 0.141281 0.722997 0.176 Uiso 1 1 calc GR .
C34 C 0.2068(7) 0.4027(4) 0.8692(5) 0.1075(19) Uani 1 1 d . .
H34A H 0.162586 0.430453 0.807922 0.161 Uiso 1 1 calc GR .
H34B H 0.270368 0.440927 0.908233 0.161 Uiso 1 1 calc GR .
H34C H 0.151926 0.390039 0.903236 0.161 Uiso 1 1 calc GR .
C35 C 0.3305(6) 0.2709(5) 0.9465(4) 0.1066(19) Uani 1 1 d . .
H35A H 0.274747 0.261725 0.980705 0.160 Uiso 1 1 calc GR .
H35B H 0.397353 0.306619 0.985702 0.160 Uiso 1 1 calc GR .
H35C H 0.361121 0.215697 0.934279 0.160 Uiso 1 1 calc GR .
C36 C 0.2737(5) 0.4721(3) 0.4806(4) 0.0831(13) Uani 1 1 d . .
H36A H 0.335848 0.491534 0.456428 0.125 Uiso 1 1 calc GR .
H36B H 0.221622 0.520276 0.481633 0.125 Uiso 1 1 calc GR .
H36C H 0.225958 0.427032 0.438657 0.125 Uiso 1 1 calc GR .
C37 C 0.4218(5) 0.5048(3) 0.6488(5) 0.0871(14) Uani 1 1 d . .
H37A H 0.455912 0.483822 0.714868 0.131 Uiso 1 1 calc GR .
H37B H 0.377956 0.558049 0.647528 0.131 Uiso 1 1 calc GR .
H37C H 0.486434 0.515495 0.623971 0.131 Uiso 1 1 calc GR .
C38 C 0.6564(4) 0.2452(3) 0.5210(4) 0.0812(13) Uani 1 1 d . .
H38A H 0.732293 0.261790 0.570407 0.122 Uiso 1 1 calc GR .
H38B H 0.642679 0.280274 0.463615 0.122 Uiso 1 1 calc GR .
H38C H 0.659836 0.184708 0.504740 0.122 Uiso 1 1 calc GR .
C39 C 0.5138(4) 0.0477(3) 0.7548(3) 0.0597(8) Uani 1 1 d . .
C40 C 0.6011(4) 0.0779(4) 0.8408(3) 0.0790(12) Uani 1 1 d . .
H40 H 0.586902 0.129928 0.867872 0.095 Uiso 1 1 calc R .
C41 C 0.7088(5) 0.0327(5) 0.8876(4) 0.0962(17) Uani 1 1 d . .
H41 H 0.765799 0.054180 0.945185 0.115 Uiso 1 1 calc R .
C42 C 0.7302(5) -0.0439(4) 0.8480(5) 0.0982(18) Uani 1 1 d . .
H42 H 0.801995 -0.074797 0.878906 0.118 Uiso 1 1 calc R .
C43 C 0.6472(6) -0.0748(4) 0.7639(6) 0.1064(19) Uani 1 1 d . .
H43 H 0.662790 -0.126434 0.736889 0.128 Uiso 1 1 calc R .
C44 C 0.5378(5) -0.0295(3) 0.7173(4) 0.0851(13) Uani 1 1 d . .
H44 H 0.480810 -0.052055 0.660305 0.102 Uiso 1 1 calc R .
C45 C 0.2782(3) 0.0452(2) 0.6026(3) 0.0613(9) Uani 1 1 d . .
C46 C 0.1822(4) -0.0006(3) 0.6148(4) 0.0809(13) Uani 1 1 d . .
H46 H 0.168343 0.004072 0.673554 0.097 Uiso 1 1 calc R .
C47 C 0.1071(5) -0.0528(4) 0.5416(6) 0.0981(18) Uani 1 1 d . .
H47 H 0.044898 -0.084565 0.552050 0.118 Uiso 1 1 calc R .
C48 C 0.1234(5) -0.0583(4) 0.4540(5) 0.0950(18) Uani 1 1 d . .
H48 H 0.071077 -0.092521 0.404209 0.114 Uiso 1 1 calc R .
C49 C 0.2158(5) -0.0139(4) 0.4390(5) 0.0915(14) Uani 1 1 d . .
H49 H 0.227260 -0.018008 0.379301 0.110 Uiso 1 1 calc R .
C50 C 0.2940(4) 0.0383(3) 0.5141(4) 0.0738(11) Uani 1 1 d . .
H50 H 0.357394 0.068584 0.503780 0.089 Uiso 1 1 calc R .
O2 O 0.2359(14) -0.0718(8) 1.0435(8) 0.149(4) Uani 0.5 1 d . P
C51 C 0.3887(19) -0.0157(19) 0.988(2) 0.195(12) Uani 0.5 1 d . P
H51A H 0.372064 0.040641 0.957687 0.292 Uiso 0.5 1 calc GR P
H51B H 0.437009 -0.049297 0.959775 0.292 Uiso 0.5 1 calc GR P
H51C H 0.432680 -0.008796 1.057107 0.292 Uiso 0.5 1 calc GR P
C52 C 0.2700(16) -0.0625(11) 0.9730(9) 0.122(5) Uani 0.5 1 d . P
H52 H 0.296289 -0.122440 0.967770 0.146 Uiso 0.5 1 calc R P
C53 C 0.177(3) -0.055(4) 0.8807(19) 0.31(3) Uani 0.5 1 d . P
H53A H 0.145306 0.003399 0.871968 0.467 Uiso 0.5 1 calc GR P
H53B H 0.112379 -0.095355 0.876540 0.467 Uiso 0.5 1 calc GR P
H53C H 0.209687 -0.068225 0.830469 0.467 Uiso 0.5 1 calc GR P
C54 C 0.2193(19) -0.1226(15) 1.0954(13) 0.160(8) Uani 0.5 1 d D P
H54 H 0.130790 -0.113773 1.074812 0.192 Uiso 0.5 1 calc R P
C55 C 0.214(6) -0.2224(15) 1.076(4) 0.38(4) Uani 0.5 1 d D P
H55A H 0.131680 -0.242738 1.060514 0.577 Uiso 0.5 1 calc GR P
H55B H 0.266945 -0.252107 1.132776 0.577 Uiso 0.5 1 calc GR P
H55C H 0.240088 -0.234105 1.021442 0.577 Uiso 0.5 1 calc GR P
C56 C 0.243(3) -0.119(2) 1.1992(12) 0.25(2) Uani 0.5 1 d D P
H56A H 0.310789 -0.080797 1.229839 0.378 Uiso 0.5 1 calc GR P
H56B H 0.262405 -0.176653 1.226541 0.378 Uiso 0.5 1 calc GR P
H56C H 0.171918 -0.097767 1.210394 0.378 Uiso 0.5 1 calc GR P

loop_
_atom_site_aniso_label
_atom_site_aniso_U_11
_atom_site_aniso_U_22
_atom_site_aniso_U_33
_atom_site_aniso_U_23
_atom_site_aniso_U_13
_atom_site_aniso_U_12
P1 0.0591(5) 0.0505(4) 0.0671(5) 0.0095(4) 0.0293(4) 0.0026(4)
O1 0.0621(14) 0.0817(18) 0.0530(13) 0.0066(12) 0.0113(11) -0.0210(13)
N1 0.0490(14) 0.0653(18) 0.0566(16) -0.0012(14) 0.0213(13) -0.0036(13)
C1 0.0482(16) 0.066(2) 0.0566(19) 0.0056(16) 0.0167(14) 0.0014(15)
C2 0.0536(17) 0.067(2) 0.0514(18) -0.0003(16) 0.0160(14) 0.0017(16)
C3 0.0396(14) 0.0567(19) 0.0587(18) 0.0022(15) 0.0144(13) 0.0004(13)
C4 0.0406(14) 0.0589(18) 0.0560(17) 0.0048(15) 0.0194(13) 0.0066(13)
C5 0.0484(17) 0.082(3) 0.067(2) 0.0009(19) 0.0238(16) -0.0062(17)
C6 0.064(2) 0.101(3) 0.074(2) 0.005(2) 0.0357(19) -0.013(2)
C7 0.075(2) 0.101(3) 0.064(2) 0.002(2) 0.038(2) -0.003(2)
C8 0.0583(19) 0.069(2) 0.058(2) -0.0009(17) 0.0263(16) 0.0036(16)
C9 0.0455(15) 0.0532(17) 0.0542(18) 0.0030(14) 0.0219(13) 0.0075(13)
C10 0.0469(15) 0.0495(17) 0.0556(18) -0.0017(14) 0.0188(14) 0.0034(13)
C11 0.0573(19) 0.065(2) 0.057(2) -0.0070(17) 0.0165(16) -0.0036(16)
C12 0.070(2) 0.084(3) 0.057(2) -0.0064(19) 0.0238(18) -0.006(2)
C13 0.0587(19) 0.0521(19) 0.070(2) 0.0029(16) 0.0269(17) 0.0093(15)
C14 0.063(2) 0.0468(17) 0.078(2) 0.0079(17) 0.0278(18) 0.0036(15)
C15 0.0486(16) 0.0455(17) 0.063(2) 0.0017(14) 0.0187(15) -0.0020(13)
C16 0.0409(14) 0.0470(16) 0.0515(17) 0.0001(13) 0.0167(13) -0.0021(12)
C17 0.0439(14) 0.0463(16) 0.0549(17) 0.0037(13) 0.0175(13) 0.0001(12)
C18 0.0464(15) 0.0495(18) 0.066(2) 0.0022(15) 0.0221(14) 0.0026(13)
C19 0.0495(17) 0.0575(19) 0.072(2) 0.0020(16) 0.0292(16) -0.0039(15)
C20 0.0550(18) 0.0508(18) 0.074(2) 0.0073(16) 0.0291(16) -0.0035(15)
C21 0.064(2) 0.080(3) 0.061(2) 0.0009(19) 0.0296(17) -0.0093(19)
C22 0.065(2) 0.071(2) 0.074(2) 0.0064(19) 0.0336(19) 0.0052(18)
C23 0.085(3) 0.087(3) 0.126(4) 0.005(3) 0.064(3) 0.007(3)
C24 0.130(5) 0.142(6) 0.126(5) -0.037(4) 0.092(5) -0.030(5)
C25 0.131(6) 0.270(12) 0.082(4) -0.040(6) 0.066(4) -0.052(7)
C26 0.088(3) 0.224(9) 0.063(3) -0.013(4) 0.030(3) -0.028(5)
C27 0.0514(17) 0.079(3) 0.0541(19) 0.0059(17) 0.0127(15) -0.0103(17)
C28 0.091(3) 0.129(5) 0.064(3) -0.015(3) 0.014(2) -0.031(3)
C29 0.096(5) 0.248(12) 0.071(4) -0.009(5) -0.004(3) -0.052(6)
C30 0.064(3) 0.252(12) 0.104(5) 0.070(7) -0.012(4) -0.019(5)
C31 0.063(3) 0.184(8) 0.161(8) 0.053(6) 0.038(4) 0.030(4)
C32 0.056(2) 0.117(4) 0.097(3) 0.002(3) 0.027(2) 0.012(2)
C33 0.101(4) 0.170(6) 0.100(4) -0.004(4) 0.059(3) -0.050(4)
C34 0.122(4) 0.107(4) 0.110(4) -0.044(4) 0.062(4) -0.008(4)
C35 0.101(4) 0.146(5) 0.057(3) 0.009(3) 0.009(2) -0.023(4)
C36 0.089(3) 0.069(3) 0.096(3) 0.030(2) 0.038(3) 0.022(2)
C37 0.088(3) 0.052(2) 0.127(4) -0.013(2) 0.045(3) -0.011(2)
C38 0.071(2) 0.071(3) 0.123(4) 0.007(3) 0.061(3) 0.002(2)
C39 0.064(2) 0.0565(19) 0.063(2) 0.0152(16) 0.0281(17) 0.0038(16)
C40 0.078(3) 0.086(3) 0.071(3) 0.009(2) 0.023(2) 0.009(2)
C41 0.078(3) 0.123(5) 0.079(3) 0.030(3) 0.016(2) 0.012(3)
C42 0.084(3) 0.108(4) 0.109(4) 0.046(4) 0.041(3) 0.034(3)
C43 0.115(4) 0.082(4) 0.126(5) 0.017(3) 0.047(4) 0.040(3)
C44 0.090(3) 0.066(3) 0.095(3) 0.005(2) 0.027(3) 0.022(2)
C45 0.0544(18) 0.0480(17) 0.083(2) 0.0106(17) 0.0252(17) 0.0007(15)
C46 0.062(2) 0.078(3) 0.103(3) 0.020(2) 0.029(2) -0.009(2)
C47 0.064(3) 0.080(3) 0.136(5) 0.017(3) 0.017(3) -0.022(2)
C48 0.073(3) 0.067(3) 0.121(5) -0.009(3) 0.003(3) -0.011(2)
C49 0.091(3) 0.079(3) 0.096(4) -0.019(3) 0.023(3) -0.007(3)
C50 0.070(2) 0.065(2) 0.087(3) -0.006(2) 0.029(2) -0.0106(19)
O2 0.246(13) 0.126(7) 0.124(7) 0.036(6) 0.124(9) 0.017(8)
C51 0.144(14) 0.23(2) 0.23(2) 0.13(2) 0.089(16) 0.018(16)
C52 0.178(14) 0.115(9) 0.085(8) 0.027(7) 0.063(9) -0.004(10)
C53 0.26(3) 0.52(8) 0.108(15) 0.10(3) 0.001(18) -0.08(4)
C54 0.156(14) 0.21(2) 0.136(13) 0.002(14) 0.074(12) -0.067(15)
C55 0.70(11) 0.13(2) 0.54(8) 0.12(3) 0.48(9) 0.10(4)
C56 0.31(3) 0.36(4) 0.091(11) -0.024(17) 0.070(16) -0.21(3)

loop_
_atom_type_symbol
_atom_type_description
_atom_type_scat_dispersion_real
_atom_type_scat_dispersion_imag
_atom_type_scat_source
C C 0.0181 0.0091 'International Tables Vol C Tables 4.2.6.8 and 6.1.1.4'
H H 0.0000 0.0000 'International Tables Vol C Tables 4.2.6.8 and 6.1.1.4'
N N 0.0311 0.0180 'International Tables Vol C Tables 4.2.6.8 and 6.1.1.4'
O O 0.0492 0.0322 'International Tables Vol C Tables 4.2.6.8 and 6.1.1.4'
P P 0.2955 0.4335 'International Tables Vol C Tables 4.2.6.8 and 6.1.1.4'

loop_
_geom_angle_atom_site_label_1
_geom_angle_atom_site_label_2
_geom_angle_atom_site_label_3
_geom_angle
C39 P1 C17 102.01(15)
C39 P1 C45 102.73(18)
C45 P1 C17 102.66(17)
C3 O1 C2 106.9(3)
C3 N1 C1 107.0(3)
N1 C1 H1 108.4
N1 C1 C2 104.5(3)
N1 C1 C21 114.8(3)
C2 C1 H1 108.4
C21 C1 H1 108.4
C21 C1 C2 112.0(3)
O1 C2 C1 103.3(3)
O1 C2 H2 109.4
O1 C2 C27 109.5(3)
C1 C2 H2 109.4
C27 C2 C1 115.5(3)
C27 C2 H2 109.4
O1 C3 C4 113.6(3)
N1 C3 O1 117.7(3)
N1 C3 C4 128.6(3)
C5 C4 C3 116.1(3)
C5 C4 C9 118.5(3)
C9 C4 C3 125.4(3)
C4 C5 H5 118.4
C6 C5 C4 123.2(4)
C6 C5 H5 118.4
C5 C6 C33 120.9(5)
C7 C6 C5 117.7(4)
C7 C6 C33 121.4(4)
C6 C7 H7 119.8
C6 C7 C8 120.4(4)
C8 C7 H7 119.8
C7 C8 C9 122.3(4)
C7 C8 C12 125.1(4)
C9 C8 C12 112.7(3)
C4 C9 C10 131.8(3)
C8 C9 C4 117.9(3)
C8 C9 C10 110.3(3)
C9 C10 C11 102.1(3)
C9 C10 C13 112.8(3)
C11 C10 C13 112.5(3)
C16 C10 C9 120.1(3)
C16 C10 C11 107.9(3)
C16 C10 C13 101.8(3)
C10 C11 H11A 110.0
C10 C11 H11B 110.0
H11A C11 H11B 108.4
C12 C11 C10 108.5(3)
C12 C11 H11A 110.0
C12 C11 H11B 110.0
C8 C12 C11 101.4(3)
C8 C12 C34 108.9(4)
C8 C12 C35 113.7(4)
C11 C12 C34 112.0(4)
C35 C12 C11 111.2(4)
C35 C12 C34 109.5(5)
C10 C13 H13A 110.0
C10 C13 H13B 110.0
H13A C13 H13B 108.4
C14 C13 C10 108.3(3)
C14 C13 H13A 110.0
C14 C13 H13B 110.0
C15 C14 C13 102.2(3)
C15 C14 C36 111.8(4)
C15 C14 C37 110.4(3)
C36 C14 C13 110.7(3)
C37 C14 C13 112.4(4)
C37 C14 C36 109.3(4)
C16 C15 C14 113.0(3)
C20 C15 C14 126.6(3)
C20 C15 C16 120.3(3)
C15 C16 C10 109.8(3)
C15 C16 C17 119.5(3)
C17 C16 C10 130.0(3)
C16 C17 P1 119.8(2)
C18 C17 P1 121.8(3)
C18 C17 C16 118.4(3)
C17 C18 H18 118.7
C19 C18 C17 122.7(3)
C19 C18 H18 118.7
C18 C19 C38 120.9(3)
C20 C19 C18 118.1(3)
C20 C19 C38 121.0(3)
C15 C20 H20 119.5
C19 C20 C15 120.9(3)
C19 C20 H20 119.5
C22 C21 C1 122.7(4)
C22 C21 C26 118.2(4)
C26 C21 C1 119.1(4)
C21 C22 H22 119.5
C21 C22 C23 121.0(5)
C23 C22 H22 119.5
C22 C23 H23 119.9
C24 C23 C22 120.2(6)
C24 C23 H23 119.9
C23 C24 H24 120.0
C23 C24 C25 119.9(6)
C25 C24 H24 120.0
C24 C25 H25 119.9
C24 C25 C26 120.1(6)
C26 C25 H25 119.9
C21 C26 C25 120.4(6)
C21 C26 H26 119.8
C25 C26 H26 119.8
C28 C27 C2 119.6(4)
C32 C27 C2 120.6(4)
C32 C27 C28 119.7(4)
C27 C28 H28 119.5
C27 C28 C29 121.1(8)
C29 C28 H28 119.5
C28 C29 H29 120.5
C30 C29 C28 119.0(7)
C30 C29 H29 120.5
C29 C30 H30 119.7
C29 C30 C31 120.7(6)
C31 C30 H30 119.7
C30 C31 H31 119.5
C30 C31 C32 121.0(8)
C32 C31 H31 119.5
C27 C32 C31 118.6(7)
C27 C32 H32 120.7
C31 C32 H32 120.7
C6 C33 H33A 109.5
C6 C33 H33B 109.5
C6 C33 H33C 109.5
H33A C33 H33B 109.5
H33A C33 H33C 109.5
H33B C33 H33C 109.5
C12 C34 H34A 109.5
C12 C34 H34B 109.5
C12 C34 H34C 109.5
H34A C34 H34B 109.5
H34A C34 H34C 109.5
H34B C34 H34C 109.5
C12 C35 H35A 109.5
C12 C35 H35B 109.5
C12 C35 H35C 109.5
H35A C35 H35B 109.5
H35A C35 H35C 109.5
H35B C35 H35C 109.5
C14 C36 H36A 109.5
C14 C36 H36B 109.5
C14 C36 H36C 109.5
H36A C36 H36B 109.5
H36A C36 H36C 109.5
H36B C36 H36C 109.5
C14 C37 H37A 109.5
C14 C37 H37B 109.5
C14 C37 H37C 109.5
H37A C37 H37B 109.5
H37A C37 H37C 109.5
H37B C37 H37C 109.5
C19 C38 H38A 109.5
C19 C38 H38B 109.5
C19 C38 H38C 109.5
H38A C38 H38B 109.5
H38A C38 H38C 109.5
H38B C38 H38C 109.5
C40 C39 P1 116.5(3)
C44 C39 P1 126.1(3)
C44 C39 C40 117.3(4)
C39 C40 H40 119.0
C41 C40 C39 122.0(5)
C41 C40 H40 119.0
C40 C41 H41 120.4
C42 C41 C40 119.3(6)
C42 C41 H41 120.4
C41 C42 H42 119.9
C43 C42 C41 120.2(5)
C43 C42 H42 119.9
C42 C43 H43 119.8
C42 C43 C44 120.5(6)
C44 C43 H43 119.8
C39 C44 C43 120.8(5)
C39 C44 H44 119.6
C43 C44 H44 119.6
C46 C45 P1 117.5(4)
C50 C45 P1 124.7(3)
C50 C45 C46 117.8(4)
C45 C46 H46 119.4
C47 C46 C45 121.2(5)
C47 C46 H46 119.4
C46 C47 H47 119.9
C48 C47 C46 120.2(5)
C48 C47 H47 119.9
C47 C48 H48 119.9
C49 C48 C47 120.3(5)
C49 C48 H48 119.9
C48 C49 H49 120.1
C48 C49 C50 119.7(6)
C50 C49 H49 120.1
C45 C50 C49 120.8(5)
C45 C50 H50 119.6
C49 C50 H50 119.6
C54 O2 C52 143.7(18)
H51A C51 H51B 109.5
H51A C51 H51C 109.5
H51B C51 H51C 109.5
C52 C51 H51A 109.5
C52 C51 H51B 109.5
C52 C51 H51C 109.5
O2 C52 C51 118.8(18)
O2 C52 H52 99.1
O2 C52 C53 116(2)
C51 C52 H52 99.1
C53 C52 C51 118(2)
C53 C52 H52 99.1
C52 C53 H53A 109.5
C52 C53 H53B 109.5
C52 C53 H53C 109.5
H53A C53 H53B 109.5
H53A C53 H53C 109.5
H53B C53 H53C 109.5
O2 C54 H54 96.3
O2 C54 C55 123(2)
O2 C54 C56 131(2)
C55 C54 H54 96.3
C56 C54 H54 96.3
C56 C54 C55 102(2)
C54 C55 H55A 109.5
C54 C55 H55B 109.5
C54 C55 H55C 109.5
H55A C55 H55B 109.5
H55A C55 H55C 109.5
H55B C55 H55C 109.5
C54 C56 H56A 109.5
C54 C56 H56B 109.5
C54 C56 H56C 109.5
H56A C56 H56B 109.5
H56A C56 H56C 109.5
H56B C56 H56C 109.5

loop_
_geom_bond_atom_site_label_1
_geom_bond_atom_site_label_2
_geom_bond_distance
P1 C17 1.849(3)
P1 C39 1.830(4)
P1 C45 1.838(4)
O1 C2 1.435(5)
O1 C3 1.368(4)
N1 C1 1.466(5)
N1 C3 1.271(5)
C1 H1 0.9800
C1 C2 1.553(5)
C1 C21 1.506(5)
C2 H2 0.9800
C2 C27 1.504(5)
C3 C4 1.480(5)
C4 C5 1.397(5)
C4 C9 1.407(5)
C5 H5 0.9300
C5 C6 1.386(6)
C6 C7 1.383(7)
C6 C33 1.512(7)
C7 H7 0.9300
C7 C8 1.384(6)
C8 C9 1.394(5)
C8 C12 1.513(6)
C9 C10 1.532(5)
C10 C11 1.547(5)
C10 C13 1.555(5)
C10 C16 1.531(4)
C11 H11A 0.9700
C11 H11B 0.9700
C11 C12 1.545(6)
C12 C34 1.550(8)
C12 C35 1.519(7)
C13 H13A 0.9700
C13 H13B 0.9700
C13 C14 1.542(5)
C14 C15 1.505(5)
C14 C36 1.537(6)
C14 C37 1.537(6)
C15 C16 1.398(5)
C15 C20 1.391(5)
C16 C17 1.402(5)
C17 C18 1.391(5)
C18 H18 0.9300
C18 C19 1.388(5)
C19 C20 1.385(5)
C19 C38 1.509(5)
C20 H20 0.9300
C21 C22 1.372(6)
C21 C26 1.373(7)
C22 H22 0.9300
C22 C23 1.388(6)
C23 H23 0.9300
C23 C24 1.350(10)
C24 H24 0.9300
C24 C25 1.362(12)
C25 H25 0.9300
C25 C26 1.394(10)
C26 H26 0.9300
C27 C28 1.370(7)
C27 C32 1.363(7)
C28 H28 0.9300
C28 C29 1.380(10)
C29 H29 0.9300
C29 C30 1.349(15)
C30 H30 0.9300
C30 C31 1.353(15)
C31 H31 0.9300
C31 C32 1.393(9)
C32 H32 0.9300
C33 H33A 0.9600
C33 H33B 0.9600
C33 H33C 0.9600
C34 H34A 0.9600
C34 H34B 0.9600
C34 H34C 0.9600
C35 H35A 0.9600
C35 H35B 0.9600
C35 H35C 0.9600
C36 H36A 0.9600
C36 H36B 0.9600
C36 H36C 0.9600
C37 H37A 0.9600
C37 H37B 0.9600
C37 H37C 0.9600
C38 H38A 0.9600
C38 H38B 0.9600
C38 H38C 0.9600
C39 C40 1.388(7)
C39 C44 1.374(7)
C40 H40 0.9300
C40 C41 1.387(7)
C41 H41 0.9300
C41 C42 1.369(10)
C42 H42 0.9300
C42 C43 1.354(10)
C43 H43 0.9300
C43 C44 1.402(8)
C44 H44 0.9300
C45 C46 1.387(6)
C45 C50 1.372(7)
C46 H46 0.9300
C46 C47 1.375(8)
C47 H47 0.9300
C47 C48 1.361(10)
C48 H48 0.9300
C48 C49 1.358(9)
C49 H49 0.9300
C49 C50 1.403(7)
C50 H50 0.9300
O2 C52 1.236(15)
O2 C54 1.149(19)
C51 H51A 0.9600
C51 H51B 0.9600
C51 H51C 0.9600
C51 C52 1.51(3)
C52 H52 0.9800
C52 C53 1.41(3)
C53 H53A 0.9600
C53 H53B 0.9600
C53 H53C 0.9600
C54 H54 0.9800
C54 C55 1.55(2)
C54 C56 1.442(19)
C55 H55A 0.9600
C55 H55B 0.9600
C55 H55C 0.9600
C56 H56A 0.9600
C56 H56B 0.9600
C56 H56C 0.9600
